data_2022169
loop_
_publ_author_name
'Nitek, Wojciech'
'Kania, Agnieszka'
'Marona, Henryk'
'Waszkielewicz, Anna M.'
'\.Zes\/lawska, Ewa'

_publ_section_title
;
 The conformational analyses of
 2-amino-<i>N</i>-[2-(dimethylphenoxy)ethyl]propan-1-ol derivatives in
 different environments
;
_journal_coeditor_code KY3196
_journal_issue 7
_journal_name_full 'Acta Crystallographica Section C'
_journal_page_first
;
;
_journal_paper_doi 10.1107/S2053229620008244
_journal_volume 76
_journal_year 2020
_chemical_absolute_configuration ad
_chemical_formula_iupac 'C13 H22 N O2 +, Cl -'
_chemical_formula_moiety 'C13 H22 N O2 +, Cl -'
_chemical_formula_sum 'C13 H22 Cl N O2'
_chemical_formula_weight 259.76
_chemical_name_systematic
;
(<i>S</i>)-<i>N</i>-[2-(2,6-Dimethylphenoxy)ethyl]-1-hydroxypropan-2-aminium
chloride
;
_space_group_IT_number 4
_space_group_name_Hall 'P 2yb'
_space_group_name_H-M_alt 'P 1 21 1'
_symmetry_cell_setting monoclinic
_symmetry_space_group_name_Hall 'P 2yb'
_symmetry_space_group_name_H-M 'P 1 21 1'
_atom_sites_solution_hydrogens mixed
_audit_creation_method 'WinGX routine CIF_UPDATE'
_cell_angle_alpha 90
_cell_angle_beta 103.6450(10)
_cell_angle_gamma 90
_cell_formula_units_Z 2
_cell_length_a 7.02260(10)
_cell_length_b 7.95850(10)
_cell_length_c 12.51880(10)
_cell_measurement_reflns_used 13959
_cell_measurement_temperature 100(2)
_cell_measurement_theta_max 77.277
_cell_measurement_theta_min 3.606
_cell_volume 679.920(14)
_computing_cell_refinement
;
CrysAlis PRO (Rigaku OD, 2019)
;
_computing_data_collection
;
CrysAlis PRO (Rigaku OD, 2019)
;
_computing_data_reduction
;
CrysAlis PRO (Rigaku OD, 2019)
;
_computing_structure_refinement
;
SIR2014 (Burla <i>et al.</i>,  2015) and SHELXL2013 (Sheldrick,
2015)
;
_diffrn_ambient_temperature 100(2)
_diffrn_detector 'Hybrid Pixel Array Detector'
_diffrn_detector_area_resol_mean 10
_diffrn_measured_fraction_theta_full 1
_diffrn_measured_fraction_theta_max 0.981
_diffrn_measurement_device 'four-circle diffractometer'
_diffrn_measurement_device_type 'Rigaku XtaLAB Synergy Dualflex diffractometer with a HyPix detector'
_diffrn_measurement_method '\w scans'
_diffrn_radiation_monochromator mirror
_diffrn_radiation_probe x-ray
_diffrn_radiation_type CuK\a
_diffrn_radiation_wavelength 1.54184
_diffrn_reflns_av_R_equivalents 0.0305
_diffrn_reflns_av_unetI/netI 0.0389
_diffrn_reflns_limit_h_max 8
_diffrn_reflns_limit_h_min -8
_diffrn_reflns_limit_k_max 10
_diffrn_reflns_limit_k_min -10
_diffrn_reflns_limit_l_max 14
_diffrn_reflns_limit_l_min -15
_diffrn_reflns_number 15929
_diffrn_reflns_theta_full 67.684
_diffrn_reflns_theta_max 77.308
_diffrn_reflns_theta_min 3.633
_diffrn_source 'micro-focus sealed X-ray tube'
_exptl_absorpt_coefficient_mu 2.413
_exptl_absorpt_correction_T_max 1
_exptl_absorpt_correction_T_min 0.41
_exptl_absorpt_correction_type gaussian
_exptl_absorpt_process_details
;
(CrysAlis PRO; Rigaku OD, 2019)
;
_exptl_crystal_colour 'clear colourless'
_exptl_crystal_density_diffrn 1.269
_exptl_crystal_description irregular
_exptl_crystal_F_000 280
_exptl_crystal_size_max 0.235
_exptl_crystal_size_mid 0.178
_exptl_crystal_size_min 0.121
_refine_diff_density_max 0.273
_refine_diff_density_min -0.158
_refine_ls_abs_structure_details
;
Flack <i>x</i> determined using 1247 quotients [(I+)-(I-)]/[(I+)+(I-)]
(Parsons <i>et al.</i>,  2013)
;
_refine_ls_abs_structure_Flack -0.015(6)
_refine_ls_extinction_coef 0.0150(12)
_refine_ls_extinction_expression Fc^*^=kFc[1+0.001xFc^2^\l^3^/sin(2\q)]^-1/4^
_refine_ls_extinction_method
;
SHELXL2018 (Sheldrick, 2015)
;
_refine_ls_goodness_of_fit_ref 1.068
_refine_ls_hydrogen_treatment mixed
_refine_ls_matrix_type full
_refine_ls_number_parameters 170
_refine_ls_number_reflns 2786
_refine_ls_number_restraints 1
_refine_ls_restrained_S_all 1.068
_refine_ls_R_factor_all 0.0222
_refine_ls_R_factor_gt 0.0218
_refine_ls_shift/su_max 0
_refine_ls_shift/su_mean 0
_refine_ls_structure_factor_coef Fsqd
_refine_ls_weighting_details 'w=1/[\s^2^(Fo^2^)+(0.0342P)^2^+0.1124P] where P=(Fo^2^+2Fc^2^)/3'
_refine_ls_weighting_scheme calc
_refine_ls_wR_factor_gt 0.0577
_refine_ls_wR_factor_ref 0.0578
_reflns_number_gt 2771
_reflns_number_total 2786
_reflns_threshold_expression 'I > 2\s(I)'
_cod_data_source_file ky3196sup1.cif
_cod_data_source_block 2c
_cod_original_sg_symbol_H-M 'P 21'
_cod_database_code 2022169
_shelx_estimated_absorpt_t_min 0.601
_shelx_estimated_absorpt_t_max 0.759

loop_
_symmetry_equiv_pos_as_xyz
'x, y, z'
'-x, y+1/2, -z'

loop_
_atom_site_type_symbol
_atom_site_label
_atom_site_fract_x
_atom_site_fract_y
_atom_site_fract_z
_atom_site_U_iso_or_equiv
_atom_site_adp_type
_atom_site_calc_flag
_atom_site_occupancy
_atom_site_disorder_assembly
_atom_site_disorder_group
C C1 0.3756(3) 0.3606(2) 0.55251(15) 0.0209(4) Uani d 1 . .
H H1A 0.375431 0.390983 0.629173 0.025 Uiso calc 1 . .
H H1B 0.329735 0.243 0.539851 0.025 Uiso calc 1 . .
C C2 0.2374(3) 0.4769(2) 0.47322(14) 0.0163(4) Uani d 1 . .
H H13 0.268072 0.596059 0.496292 0.02 Uiso calc 1 . .
C C3 0.0229(3) 0.4423(3) 0.46877(16) 0.0229(4) Uani d 1 . .
H H3A -0.059321 0.518021 0.415443 0.034 Uiso calc 1 . .
H H3B -0.002288 0.461033 0.541576 0.034 Uiso calc 1 . .
H H3C -0.008017 0.325531 0.446418 0.034 Uiso calc 1 . .
C C4 0.2040(2) 0.5770(3) 0.27671(12) 0.0146(3) Uani d 1 . .
H H4A 0.221796 0.691228 0.308802 0.017 Uiso calc 1 . .
H H4B 0.06226 0.558154 0.246011 0.017 Uiso calc 1 . .
C C5 0.3142(2) 0.5605(2) 0.18722(13) 0.0158(3) Uani d 1 . .
H H5A 0.29165 0.448179 0.152517 0.019 Uiso calc 1 . .
H H5B 0.269534 0.646878 0.129893 0.019 Uiso calc 1 . .
C C6 0.6373(2) 0.5403(2) 0.16658(14) 0.0140(4) Uani d 1 . .
C C7 0.7014(2) 0.3737(2) 0.16595(14) 0.0147(3) Uani d 1 . .
C C8 0.8127(2) 0.3313(2) 0.09093(14) 0.0162(3) Uani d 1 . .
H H8 0.86019 0.219817 0.089374 0.019 Uiso calc 1 . .
C C9 0.8547(3) 0.4505(2) 0.01851(14) 0.0164(3) Uani d 1 . .
H H9 0.924947 0.418889 -0.034544 0.02 Uiso calc 1 . .
C C10 0.7938(2) 0.6157(2) 0.02381(14) 0.0158(4) Uani d 1 . .
H H10 0.824855 0.696656 -0.025223 0.019 Uiso calc 1 . .
C C11 0.6879(2) 0.6648(2) 0.09997(15) 0.0149(3) Uani d 1 . .
C C12 0.6528(3) 0.2446(2) 0.24365(15) 0.0178(4) Uani d 1 . .
H H12A 0.651897 0.298171 0.314001 0.027 Uiso calc 1 . .
H H12B 0.751649 0.155223 0.255604 0.027 Uiso calc 1 . .
H H12C 0.523467 0.196388 0.21184 0.027 Uiso calc 1 . .
C C13 0.6403(3) 0.8472(2) 0.11285(15) 0.0185(4) Uani d 1 . .
H H13A 0.529811 0.855627 0.147979 0.028 Uiso calc 1 . .
H H13B 0.60521 0.900709 0.040353 0.028 Uiso calc 1 . .
H H13C 0.754755 0.903803 0.15859 0.028 Uiso calc 1 . .
Cl Cl1 0.17264(5) 0.08253(5) 0.28280(3) 0.01826(12) Uani d 1 . .
N N1 0.2823(2) 0.44921(19) 0.36289(12) 0.0145(3) Uani d 1 . .
O O1 0.56934(19) 0.37453(18) 0.53653(11) 0.0225(3) Uani d 1 . .
O O2 0.51912(15) 0.58314(18) 0.23836(8) 0.0141(2) Uani d 1 . .
H H1O 0.637(4) 0.437(4) 0.583(3) 0.045(8) Uiso d 1 . .
H H1AN 0.248(3) 0.341(4) 0.3404(19) 0.024(6) Uiso d 1 . .
H H2BN 0.409(4) 0.451(3) 0.372(2) 0.028(6) Uiso d 1 . .

loop_
_atom_site_aniso_label
_atom_site_aniso_U_11
_atom_site_aniso_U_22
_atom_site_aniso_U_33
_atom_site_aniso_U_12
_atom_site_aniso_U_13
_atom_site_aniso_U_23
C1 0.0242(9) 0.0219(9) 0.0162(8) -0.0004(7) 0.0043(7) 0.0022(7)
C2 0.0200(9) 0.0175(8) 0.0130(8) -0.0004(7) 0.0068(6) -0.0012(7)
C3 0.0206(9) 0.0289(10) 0.0220(9) -0.0010(8) 0.0107(7) -0.0015(8)
C4 0.0139(7) 0.0156(7) 0.0144(7) 0.0013(8) 0.0039(5) 0.0014(8)
C5 0.0129(7) 0.0198(9) 0.0143(7) -0.0002(7) 0.0022(6) -0.0005(7)
C6 0.0120(7) 0.0174(9) 0.0126(8) -0.0004(6) 0.0028(6) -0.0017(6)
C7 0.0137(7) 0.0151(8) 0.0147(8) -0.0019(6) 0.0025(6) -0.0002(7)
C8 0.0149(7) 0.0144(8) 0.0193(8) 0.0008(6) 0.0041(6) -0.0022(7)
C9 0.0142(8) 0.0209(9) 0.0149(8) -0.0009(6) 0.0049(6) -0.0025(7)
C10 0.0152(8) 0.0174(10) 0.0150(8) -0.0028(6) 0.0041(6) 0.0025(6)
C11 0.0130(7) 0.0161(8) 0.0145(8) -0.0010(7) 0.0011(6) 0.0003(7)
C12 0.0176(8) 0.0156(8) 0.0215(9) 0.0003(6) 0.0073(6) 0.0024(7)
C13 0.0213(8) 0.0142(8) 0.0204(8) -0.0003(7) 0.0059(7) 0.0016(7)
Cl1 0.01893(19) 0.01711(19) 0.0189(2) 0.00029(16) 0.00483(13) 0.00074(17)
N1 0.0149(7) 0.0151(7) 0.0145(7) 0.0010(6) 0.0057(5) -0.0004(6)
O1 0.0200(6) 0.0256(7) 0.0200(6) 0.0021(5) 0.0006(5) -0.0030(5)
O2 0.0123(5) 0.0173(5) 0.0131(5) 0.0000(5) 0.0040(4) -0.0022(6)

loop_
_atom_type_symbol
_atom_type_description
_atom_type_scat_dispersion_real
_atom_type_scat_dispersion_imag
_atom_type_scat_source
C C 0.0181 0.0091 'International Tables Vol C Tables 4.2.6.8 and 6.1.1.4'
H H 0 0 'International Tables Vol C Tables 4.2.6.8 and 6.1.1.4'
Cl Cl 0.3639 0.7018 'International Tables Vol C Tables 4.2.6.8 and 6.1.1.4'
N N 0.0311 0.018 'International Tables Vol C Tables 4.2.6.8 and 6.1.1.4'
O O 0.0492 0.0322 'International Tables Vol C Tables 4.2.6.8 and 6.1.1.4'

loop_
_exptl_crystal_face_index_h
_exptl_crystal_face_index_k
_exptl_crystal_face_index_l
_exptl_crystal_face_perp_dist
0 -2 -3 0.0245
0 0 -1 0.0448
0 0 1 0.076
1 0 1 0.0524
-1 0 0 0.0682
0 1 0 0.0818
-1 0 5 0.0866
-1 -3 5 0.1111
-2 -1 2 0.1023
-4 2 3 0.0903

loop_
_geom_angle_atom_site_label_1
_geom_angle_atom_site_label_2
_geom_angle_atom_site_label_3
_geom_angle_site_symmetry_1
_geom_angle_site_symmetry_3
_geom_angle
_geom_angle_publ_flag
O1 C1 C2 . . 110.06(15) ?
O1 C1 H1A . . 109.6 ?
C2 C1 H1A . . 109.6 ?
O1 C1 H1B . . 109.6 ?
C2 C1 H1B . . 109.6 ?
H1A C1 H1B . . 108.2 ?
N1 C2 C3 . . 111.14(14) ?
N1 C2 C1 . . 105.64(14) ?
C3 C2 C1 . . 112.75(16) ?
N1 C2 H13 . . 109.1 ?
C3 C2 H13 . . 109.1 ?
C1 C2 H13 . . 109.1 ?
C2 C3 H3A . . 109.5 ?
C2 C3 H3B . . 109.5 ?
H3A C3 H3B . . 109.5 ?
C2 C3 H3C . . 109.5 ?
H3A C3 H3C . . 109.5 ?
H3B C3 H3C . . 109.5 ?
N1 C4 C5 . . 108.16(14) ?
N1 C4 H4A . . 110.1 ?
C5 C4 H4A . . 110.1 ?
N1 C4 H4B . . 110.1 ?
C5 C4 H4B . . 110.1 ?
H4A C4 H4B . . 108.4 ?
O2 C5 C4 . . 107.00(12) ?
O2 C5 H5A . . 110.3 ?
C4 C5 H5A . . 110.3 ?
O2 C5 H5B . . 110.3 ?
C4 C5 H5B . . 110.3 ?
H5A C5 H5B . . 108.6 ?
C11 C6 C7 . . 122.81(16) ?
C11 C6 O2 . . 118.92(15) ?
C7 C6 O2 . . 118.26(15) ?
C8 C7 C6 . . 117.62(16) ?
C8 C7 C12 . . 121.08(16) ?
C6 C7 C12 . . 121.30(15) ?
C9 C8 C7 . . 120.78(17) ?
C9 C8 H8 . . 119.6 ?
C7 C8 H8 . . 119.6 ?
C10 C9 C8 . . 119.96(16) ?
C10 C9 H9 . . 120 ?
C8 C9 H9 . . 120 ?
C9 C10 C11 . . 121.14(16) ?
C9 C10 H10 . . 119.4 ?
C11 C10 H10 . . 119.4 ?
C6 C11 C10 . . 117.47(15) ?
C6 C11 C13 . . 121.77(16) ?
C10 C11 C13 . . 120.69(16) ?
C7 C12 H12A . . 109.5 ?
C7 C12 H12B . . 109.5 ?
H12A C12 H12B . . 109.5 ?
C7 C12 H12C . . 109.5 ?
H12A C12 H12C . . 109.5 ?
H12B C12 H12C . . 109.5 ?
C11 C13 H13A . . 109.5 ?
C11 C13 H13B . . 109.5 ?
H13A C13 H13B . . 109.5 ?
C11 C13 H13C . . 109.5 ?
H13A C13 H13C . . 109.5 ?
H13B C13 H13C . . 109.5 ?
C4 N1 C2 . . 116.34(14) ?
C4 N1 H1AN . . 113.0(15) ?
C2 N1 H1AN . . 108.8(15) ?
C4 N1 H2BN . . 105.5(17) ?
C2 N1 H2BN . . 108.2(16) ?
H1AN N1 H2BN . . 104(2) ?
C1 O1 H1O . . 111(2) ?
C6 O2 C5 . . 111.39(12) ?

loop_
_geom_bond_atom_site_label_1
_geom_bond_atom_site_label_2
_geom_bond_site_symmetry_2
_geom_bond_distance
_geom_bond_publ_flag
C1 O1 . 1.426(2) ?
C1 C2 . 1.526(2) ?
C1 H1A . 0.99 ?
C1 H1B . 0.99 ?
C2 N1 . 1.504(2) ?
C2 C3 . 1.519(2) ?
C2 H13 . 1 ?
C3 H3A . 0.98 ?
C3 H3B . 0.98 ?
C3 H3C . 0.98 ?
C4 N1 . 1.490(2) ?
C4 C5 . 1.510(2) ?
C4 H4A . 0.99 ?
C4 H4B . 0.99 ?
C5 O2 . 1.4419(18) ?
C5 H5A . 0.99 ?
C5 H5B . 0.99 ?
C6 C11 . 1.394(2) ?
C6 C7 . 1.401(2) ?
C6 O2 . 1.401(2) ?
C7 C8 . 1.398(2) ?
C7 C12 . 1.508(2) ?
C8 C9 . 1.391(3) ?
C8 H8 . 0.95 ?
C9 C10 . 1.389(3) ?
C9 H9 . 0.95 ?
C10 C11 . 1.397(3) ?
C10 H10 . 0.95 ?
C11 C13 . 1.506(2) ?
C12 H12A . 0.98 ?
C12 H12B . 0.98 ?
C12 H12C . 0.98 ?
C13 H13A . 0.98 ?
C13 H13B . 0.98 ?
C13 H13C . 0.98 ?
N1 H1AN . 0.92(3) ?
N1 H2BN . 0.87(3) ?
O1 H1O . 0.83(3) ?

loop_
_geom_hbond_atom_site_label_D
_geom_hbond_atom_site_label_H
_geom_hbond_atom_site_label_A
_geom_hbond_site_symmetry_A
_geom_hbond_distance_DH
_geom_hbond_distance_HA
_geom_hbond_distance_DA
_geom_hbond_angle_DHA
_geom_hbond_publ_flag
N1 H1AN Cl1 . 0.92(3) 2.21(3) 3.122(2) 178(2) yes
N1 H2BN O2 . 0.87(3) 2.25(3) 2.749(2) 116(2) yes
N1 H2BN O1 . 0.87(3) 2.19(2) 2.660(2) 113(2) yes
O1 H1O Cl1 2_656 0.83(3) 2.21(3) 3.034(2) 174(3) yes
C2 H13 O1 2_656 1 2.57 3.457(2) 147.7 yes
C3 H3B Cl1 2_556 0.98 2.91 3.850(2) 162.1 yes
C4 H4A O1 2_656 0.99 2.59 3.443(2) 144.8 yes

loop_
_geom_torsion_atom_site_label_1
_geom_torsion_atom_site_label_2
_geom_torsion_atom_site_label_3
_geom_torsion_atom_site_label_4
_geom_torsion_site_symmetry_1
_geom_torsion_site_symmetry_2
_geom_torsion_site_symmetry_3
_geom_torsion_site_symmetry_4
_geom_torsion
_geom_torsion_publ_flag
O1 C1 C2 N1 . . . . 46.40(19) ?
O1 C1 C2 C3 . . . . 167.97(15) ?
N1 C4 C5 O2 . . . . -57.64(19) ?
C11 C6 C7 C8 . . . . -3.2(2) ?
O2 C6 C7 C8 . . . . 177.55(14) ?
C11 C6 C7 C12 . . . . 176.58(15) ?
O2 C6 C7 C12 . . . . -2.7(2) ?
C6 C7 C8 C9 . . . . -1.1(2) ?
C12 C7 C8 C9 . . . . 179.14(16) ?
C7 C8 C9 C10 . . . . 3.1(3) ?
C8 C9 C10 C11 . . . . -0.9(3) ?
C7 C6 C11 C10 . . . . 5.3(2) ?
O2 C6 C11 C10 . . . . -175.51(14) ?
C7 C6 C11 C13 . . . . -171.59(17) ?
O2 C6 C11 C13 . . . . 7.6(2) ?
C9 C10 C11 C6 . . . . -3.1(2) ?
C9 C10 C11 C13 . . . . 173.78(15) ?
C5 C4 N1 C2 . . . . 162.26(15) ?
C3 C2 N1 C4 . . . . 72.16(19) ?
C1 C2 N1 C4 . . . . -165.24(14) ?
C11 C6 O2 C5 . . . . 91.09(18) ?
C7 C6 O2 C5 . . . . -89.64(18) ?
C4 C5 O2 C6 . . . . 169.26(15) ?

_cod_database_fobs_code 2022169
